data_4117361
loop_
_publ_author_name
'Julian A. Codelli'
'Angela L. A. Puchlopek'
'Sarah E. Reisman'

_publ_section_title
;
 Enantioselective Total Synthesis of (-)-Acetylaranotin, a Dihydrooxepine
 Epidithiodiketopiperazine
;
_journal_name_full 'Journal of the American Chemical Society'
_journal_page_first 1930
_journal_page_last 1933
_journal_paper_doi 10.1021/ja209354e
_journal_volume 134
_journal_year 2012
_chemical_formula_moiety 'C13 H15 N O6'
_chemical_formula_sum 'C13 H15 N O6'
_chemical_formula_weight 281.26
_chemical_name_systematic
;
 ?
;
_space_group_IT_number 14
_symmetry_cell_setting monoclinic
_symmetry_space_group_name_Hall '-P 2yn'
_symmetry_space_group_name_H-M 'P 1 21/n 1'
_atom_sites_solution_hydrogens difmap
_atom_sites_solution_primary direct
_atom_sites_solution_secondary difmap
_audit_creation_method SHELXL-97
_cell_angle_alpha 90.00
_cell_angle_beta 95.402(2)
_cell_angle_gamma 90.00
_cell_formula_units_Z 4
_cell_length_a 6.9163(3)
_cell_length_b 20.5882(8)
_cell_length_c 9.3847(3)
_cell_measurement_reflns_used 9198
_cell_measurement_temperature 100(2)
_cell_measurement_theta_max 31.03
_cell_measurement_theta_min 2.39
_cell_volume 1330.39(9)
_computing_cell_refinement 'Bruker SAINT-Plus v7.66A'
_computing_data_collection 'Bruker APEX2 v2009.7-0'
_computing_data_reduction 'Bruker SAINT-Plus v7.66A'
_computing_molecular_graphics 'Bruker XP v5.1'
_computing_publication_material 'Bruker XCIF 2008'
_computing_structure_refinement 'SHELXL-97 (Sheldrick, 2008)'
_computing_structure_solution 'SHELXS-97 (Sheldrick, 2008)'
_diffrn_ambient_temperature 100(2)
_diffrn_measured_fraction_theta_full 0.998
_diffrn_measured_fraction_theta_max 0.998
_diffrn_measurement_device_type 'Bruker KAPPA APEX II'
_diffrn_measurement_method '\w scans; 10 settings'
_diffrn_radiation_monochromator graphite
_diffrn_radiation_source 'fine-focus sealed tube'
_diffrn_radiation_type MoK\a
_diffrn_radiation_wavelength 0.71073
_diffrn_reflns_av_R_equivalents 0.0413
_diffrn_reflns_av_sigmaI/netI 0.0267
_diffrn_reflns_limit_h_max 10
_diffrn_reflns_limit_h_min -9
_diffrn_reflns_limit_k_max 29
_diffrn_reflns_limit_k_min -29
_diffrn_reflns_limit_l_max 13
_diffrn_reflns_limit_l_min -13
_diffrn_reflns_number 30667
_diffrn_reflns_theta_full 31.11
_diffrn_reflns_theta_max 31.11
_diffrn_reflns_theta_min 1.98
_exptl_absorpt_coefficient_mu 0.112
_exptl_absorpt_correction_T_max 0.9889
_exptl_absorpt_correction_T_min 0.9768
_exptl_absorpt_correction_type none
_exptl_crystal_colour Fragment
_exptl_crystal_density_diffrn 1.404
_exptl_crystal_description Colorless
_exptl_crystal_F_000 592
_exptl_crystal_size_max 0.21
_exptl_crystal_size_mid 0.17
_exptl_crystal_size_min 0.10
_refine_diff_density_max 0.382
_refine_diff_density_min -0.339
_refine_diff_density_rms 0.050
_refine_ls_extinction_method none
_refine_ls_goodness_of_fit_ref 2.394
_refine_ls_hydrogen_treatment Unrestrained
_refine_ls_matrix_type 'Full matrix'
_refine_ls_number_parameters 241
_refine_ls_number_reflns 4258
_refine_ls_number_restraints 0
_refine_ls_restrained_S_all 2.394
_refine_ls_R_factor_all 0.0536
_refine_ls_R_factor_gt 0.0424
_refine_ls_shift/su_max 0.001
_refine_ls_shift/su_mean 0.000
_refine_ls_structure_factor_coef Fsqd
_refine_ls_weighting_details w=1/s^2^(Fo^2^)
_refine_ls_weighting_scheme sigma
_refine_ls_wR_factor_gt 0.0612
_refine_ls_wR_factor_ref 0.0618
_reflns_number_gt 3426
_reflns_number_total 4258
_reflns_threshold_expression >2sigma(I)
_cod_data_source_file ja209354e_si_003.cif
_cod_data_source_block jac01
_cod_depositor_comments
;
The following automatic conversions were performed:

'_atom_sites_solution_primary' value 'direct methods' was changed to
'direct'.

'_atom_sites_solution_secondary' value 'Difference Fourier map' was
changed to 'difmap'.

'_atom_sites_solution_hydrogens' value 'Difference Fourier map' was
changed to 'difmap'.

Automatic conversion script
Id: cif_fix_values 6452 2018-10-05 10:23:21Z andrius 
;
_cod_database_code 4117361

loop_
_symmetry_equiv_pos_as_xyz
'x, y, z'
'-x+1/2, y+1/2, -z+1/2'
'-x, -y, -z'
'x-1/2, -y-1/2, z-1/2'

loop_
_atom_site_label
_atom_site_type_symbol
_atom_site_fract_x
_atom_site_fract_y
_atom_site_fract_z
_atom_site_U_iso_or_equiv
_atom_site_adp_type
_atom_site_occupancy
_atom_site_symmetry_multiplicity
_atom_site_calc_flag
O1 O 0.32644(10) 0.38906(4) 0.84220(8) 0.02539(18) Uani 1 1 d
O2 O 0.17572(11) 0.47803(4) 0.75353(9) 0.0343(2) Uani 1 1 d
O3 O 0.23408(10) 0.42069(4) 0.33724(8) 0.02341(18) Uani 1 1 d
O4 O 0.43879(10) 0.38485(4) 0.52105(8) 0.0296(2) Uani 1 1 d
O5 O 0.26481(9) 0.19264(3) 0.65917(7) 0.01834(16) Uani 1 1 d
O6 O 0.24640(9) 0.21733(4) 0.42174(7) 0.01970(17) Uani 1 1 d
N1 N 0.17200(11) 0.29177(4) 0.58761(9) 0.01597(18) Uani 1 1 d
C1 C 0.17566(15) 0.42011(6) 0.76917(12) 0.0237(3) Uani 1 1 d
C2 C 0.01993(15) 0.37221(5) 0.71404(12) 0.0195(2) Uani 1 1 d
C3 C 0.11934(14) 0.30641(5) 0.73170(11) 0.0159(2) Uani 1 1 d
C4 C 0.29522(15) 0.31932(5) 0.84065(11) 0.0196(2) Uani 1 1 d
C5 C 0.26283(14) 0.29729(5) 0.98549(12) 0.0214(2) Uani 1 1 d
C6 C 0.23233(16) 0.27846(6) 1.10003(13) 0.0269(3) Uani 1 1 d
C7 C -0.04200(15) 0.38059(6) 0.55421(12) 0.0216(2) Uani 1 1 d
C8 C 0.11246(14) 0.34163(5) 0.48247(11) 0.0175(2) Uani 1 1 d
C9 C 0.28403(14) 0.38377(5) 0.45107(11) 0.0183(2) Uani 1 1 d
C10 C 0.37522(17) 0.46877(6) 0.29844(13) 0.0259(3) Uani 1 1 d
C11 C 0.31213(18) 0.48981(7) 0.14832(13) 0.0282(3) Uani 1 1 d
C12 C 0.22960(13) 0.23263(5) 0.54538(11) 0.0159(2) Uani 1 1 d
C13 C 0.30163(18) 0.12568(6) 0.62416(14) 0.0242(3) Uani 1 1 d
H2 H -0.0877(16) 0.3765(5) 0.7724(12) 0.028(3) Uiso 1 1 d
H3 H 0.0409(12) 0.2722(5) 0.7667(10) 0.011(3) Uiso 1 1 d
H4 H 0.4127(14) 0.3003(5) 0.8087(10) 0.017(3) Uiso 1 1 d
H6 H 0.2132(16) 0.2633(6) 1.1963(13) 0.048(4) Uiso 1 1 d
H7A H -0.0460(15) 0.4264(6) 0.5225(11) 0.025(3) Uiso 1 1 d
H7B H -0.1755(15) 0.3605(5) 0.5260(11) 0.025(3) Uiso 1 1 d
H8 H 0.0612(13) 0.3212(5) 0.3944(11) 0.014(3) Uiso 1 1 d
H10A H 0.5033(17) 0.4477(5) 0.3075(12) 0.034(3) Uiso 1 1 d
H10B H 0.3760(16) 0.5060(6) 0.3703(13) 0.037(4) Uiso 1 1 d
H11A H 0.3197(17) 0.4525(7) 0.0796(14) 0.048(4) Uiso 1 1 d
H11B H 0.4040(19) 0.5264(7) 0.1218(14) 0.057(4) Uiso 1 1 d
H11C H 0.1742(16) 0.5048(5) 0.1402(12) 0.032(3) Uiso 1 1 d
H13A H 0.1871(16) 0.1088(6) 0.5623(12) 0.035(3) Uiso 1 1 d
H13B H 0.3193(15) 0.1035(6) 0.7144(13) 0.034(3) Uiso 1 1 d
H13C H 0.4195(17) 0.1226(6) 0.5752(13) 0.040(4) Uiso 1 1 d

loop_
_atom_site_aniso_label
_atom_site_aniso_U_11
_atom_site_aniso_U_22
_atom_site_aniso_U_33
_atom_site_aniso_U_23
_atom_site_aniso_U_13
_atom_site_aniso_U_12
O1 0.0280(4) 0.0222(5) 0.0254(4) -0.0047(3) -0.0006(3) -0.0056(3)
O2 0.0413(5) 0.0169(5) 0.0459(6) -0.0039(4) 0.0098(4) -0.0032(4)
O3 0.0222(4) 0.0237(5) 0.0239(4) 0.0101(3) 0.0001(3) -0.0057(3)
O4 0.0212(4) 0.0369(5) 0.0298(5) 0.0107(4) -0.0025(3) -0.0050(4)
O5 0.0246(4) 0.0132(4) 0.0170(4) 0.0014(3) 0.0007(3) 0.0015(3)
O6 0.0201(4) 0.0238(4) 0.0153(4) -0.0028(3) 0.0018(3) 0.0007(3)
N1 0.0201(4) 0.0143(5) 0.0136(4) 0.0014(3) 0.0020(3) 0.0008(4)
C1 0.0252(6) 0.0223(7) 0.0249(6) -0.0059(5) 0.0092(5) -0.0010(5)
C2 0.0181(5) 0.0172(6) 0.0241(6) -0.0005(5) 0.0069(4) 0.0014(4)
C3 0.0161(5) 0.0163(6) 0.0158(5) 0.0002(4) 0.0031(4) -0.0005(4)
C4 0.0199(5) 0.0194(6) 0.0196(5) -0.0043(5) 0.0020(4) -0.0002(5)
C5 0.0184(5) 0.0235(6) 0.0218(6) -0.0047(5) -0.0012(4) 0.0049(5)
C6 0.0226(6) 0.0355(8) 0.0223(6) -0.0007(5) 0.0000(5) 0.0089(5)
C7 0.0187(5) 0.0188(6) 0.0273(6) 0.0056(5) 0.0024(4) 0.0017(5)
C8 0.0185(5) 0.0169(6) 0.0167(5) 0.0025(4) -0.0006(4) -0.0011(4)
C9 0.0216(5) 0.0162(6) 0.0174(5) 0.0008(4) 0.0043(4) 0.0012(4)
C10 0.0266(6) 0.0260(7) 0.0255(6) 0.0060(5) 0.0043(5) -0.0086(5)
C11 0.0312(7) 0.0288(8) 0.0252(6) 0.0077(6) 0.0053(5) -0.0041(6)
C12 0.0136(5) 0.0162(6) 0.0178(5) -0.0001(4) 0.0004(4) -0.0021(4)
C13 0.0297(6) 0.0131(6) 0.0293(7) -0.0011(5) 0.0001(5) 0.0009(5)

loop_
_atom_type_symbol
_atom_type_description
_atom_type_scat_dispersion_real
_atom_type_scat_dispersion_imag
_atom_type_scat_source
C C 0.0033 0.0016 'International Tables Vol C Tables 4.2.6.8 and 6.1.1.4'
H H 0.0000 0.0000 'International Tables Vol C Tables 4.2.6.8 and 6.1.1.4'
N N 0.0061 0.0033 'International Tables Vol C Tables 4.2.6.8 and 6.1.1.4'
O O 0.0106 0.0060 'International Tables Vol C Tables 4.2.6.8 and 6.1.1.4'

loop_
_geom_angle_atom_site_label_1
_geom_angle_atom_site_label_2
_geom_angle_atom_site_label_3
_geom_angle
C1 O1 C4 110.81(8)
C9 O3 C10 117.29(8)
C12 O5 C13 115.07(8)
C12 N1 C8 120.57(9)
C12 N1 C3 124.17(8)
C8 N1 C3 113.68(8)
O2 C1 O1 121.43(10)
O2 C1 C2 127.79(10)
O1 C1 C2 110.78(10)
C1 C2 C3 104.06(8)
C1 C2 C7 112.68(9)
C3 C2 C7 106.81(9)
C1 C2 H2 107.9(6)
C3 C2 H2 112.5(7)
C7 C2 H2 112.6(7)
N1 C3 C2 103.40(8)
N1 C3 C4 113.57(8)
C2 C3 C4 103.88(8)
N1 C3 H3 111.1(6)
C2 C3 H3 115.1(5)
C4 C3 H3 109.6(5)
O1 C4 C5 109.35(9)
O1 C4 C3 106.58(8)
C5 C4 C3 112.45(9)
O1 C4 H4 105.8(6)
C5 C4 H4 111.4(6)
C3 C4 H4 110.9(6)
C6 C5 C4 178.01(12)
C5 C6 H6 177.4(7)
C2 C7 C8 103.17(8)
C2 C7 H7A 113.6(6)
C8 C7 H7A 111.5(6)
C2 C7 H7B 111.7(6)
C8 C7 H7B 108.8(6)
H7A C7 H7B 108.0(8)
N1 C8 C9 110.94(8)
N1 C8 C7 103.56(8)
C9 C8 C7 111.92(9)
N1 C8 H8 109.3(6)
C9 C8 H8 108.3(6)
C7 C8 H8 112.8(6)
O4 C9 O3 125.37(9)
O4 C9 C8 125.13(9)
O3 C9 C8 109.47(8)
O3 C10 C11 106.74(9)
O3 C10 H10A 107.3(7)
C11 C10 H10A 112.9(7)
O3 C10 H10B 107.9(7)
C11 C10 H10B 112.8(7)
H10A C10 H10B 109.0(9)
C10 C11 H11A 110.7(7)
C10 C11 H11B 107.9(8)
H11A C11 H11B 109.4(10)
C10 C11 H11C 110.6(7)
H11A C11 H11C 107.0(9)
H11B C11 H11C 111.3(10)
O6 C12 N1 124.68(10)
O6 C12 O5 124.65(10)
N1 C12 O5 110.67(9)
O5 C13 H13A 108.5(7)
O5 C13 H13B 105.3(7)
H13A C13 H13B 112.0(9)
O5 C13 H13C 110.1(7)
H13A C13 H13C 110.8(9)
H13B C13 H13C 110.0(9)

loop_
_geom_bond_atom_site_label_1
_geom_bond_atom_site_label_2
_geom_bond_distance
O1 C1 1.3532(13)
O1 C4 1.4520(13)
O2 C1 1.2015(13)
O3 C9 1.3300(12)
O3 C10 1.4601(13)
O4 C9 1.2022(11)
O5 C12 1.3522(12)
O5 C13 1.4453(13)
O6 C12 1.2184(11)
N1 C12 1.3522(13)
N1 C8 1.4560(13)
N1 C3 1.4645(12)
C1 C2 1.5150(15)
C2 C3 1.5211(14)
C2 C7 1.5305(15)
C2 H2 0.969(11)
C3 C4 1.5368(14)
C3 H3 0.965(9)
C4 C5 1.4700(15)
C4 H4 0.974(10)
C5 C6 1.1802(15)
C6 H6 0.976(12)
C7 C8 1.5406(15)
C7 H7A 0.988(11)
C7 H7B 1.024(10)
C8 C9 1.5210(14)
C8 H8 0.965(10)
C10 C11 1.4991(16)
C10 H10A 0.983(11)
C10 H10B 1.021(12)
C11 H11A 1.007(13)
C11 H11B 1.031(13)
C11 H11C 0.998(11)
C13 H13A 1.000(11)
C13 H13B 0.959(12)
C13 H13C 0.975(12)
